data_7220731
loop_
_publ_author_name
'Zhang, Li'
'Zheng, Jia-Dan'
'Chen, Yi-Ting'
'Zheng, Sheng-Run'
'Fan, Jun'
'Zhang, Wei-Guang'

_publ_section_title
;
 Syntheses, structures, and properties of nine d10or p-block coordination
 polymers based on a ligand containing both terpyridyl and sulfo groups
;
_journal_issue 29
_journal_name_full CrystEngComm
_journal_page_first 5538
_journal_paper_doi 10.1039/C5CE00767D
_journal_volume 17
_journal_year 2015
_chemical_formula_sum 'C42 H36 Ag4 N6 O17 S4'
_chemical_formula_weight 1456.49
_chemical_name_systematic
; 
 ? 
;
_space_group_IT_number 2
_symmetry_cell_setting triclinic
_symmetry_space_group_name_Hall '-P 1'
_symmetry_space_group_name_H-M 'P -1'
_atom_sites_solution_hydrogens geom
_atom_sites_solution_primary direct
_atom_sites_solution_secondary difmap
_audit_creation_method SHELXL-97
_audit_update_record
;
2015-05-28 deposited with the CCDC.
2015-06-09 downloaded from the CCDC.
;
_cell_angle_alpha 105.159(1)
_cell_angle_beta 94.273(1)
_cell_angle_gamma 94.113(1)
_cell_formula_units_Z 2
_cell_length_a 10.8904(7)
_cell_length_b 12.8137(9)
_cell_length_c 17.3860(11)
_cell_measurement_reflns_used 2880
_cell_measurement_temperature 296(2)
_cell_measurement_theta_max 22.91
_cell_measurement_theta_min 2.56
_cell_volume 2324.7(3)
_computing_cell_refinement 'Bruker SAINT'
_computing_data_collection 'Bruker APEX2'
_computing_data_reduction 'Bruker SAINT'
_computing_molecular_graphics 'Bruker SHELXTL'
_computing_publication_material 'Bruker SHELXTL'
_computing_structure_refinement 'SHELXL-97 (Sheldrick, 2008)'
_computing_structure_solution 'SHELXS-97 (Sheldrick, 2008)'
_diffrn_ambient_temperature 296(2)
_diffrn_measured_fraction_theta_full 0.978
_diffrn_measured_fraction_theta_max 0.978
_diffrn_measurement_device_type 'Bruker APEX-II CCD'
_diffrn_measurement_method '\f and \w scans'
_diffrn_radiation_monochromator graphite
_diffrn_radiation_source 'fine-focus sealed tube'
_diffrn_radiation_type MoK\a
_diffrn_radiation_wavelength 0.71073
_diffrn_reflns_av_R_equivalents 0.0248
_diffrn_reflns_av_sigmaI/netI 0.0573
_diffrn_reflns_limit_h_max 10
_diffrn_reflns_limit_h_min -13
_diffrn_reflns_limit_k_max 13
_diffrn_reflns_limit_k_min -15
_diffrn_reflns_limit_l_max 21
_diffrn_reflns_limit_l_min -19
_diffrn_reflns_number 12764
_diffrn_reflns_theta_full 26.00
_diffrn_reflns_theta_max 26.00
_diffrn_reflns_theta_min 1.22
_exptl_absorpt_coefficient_mu 1.922
_exptl_absorpt_correction_T_max 0.6151
_exptl_absorpt_correction_T_min 0.5610
_exptl_absorpt_correction_type multi-scan
_exptl_crystal_colour 'pale yellow'
_exptl_crystal_density_diffrn 2.081
_exptl_crystal_density_method 'not measured'
_exptl_crystal_description block
_exptl_crystal_F_000 1436
_exptl_crystal_size_max 0.34
_exptl_crystal_size_mid 0.30
_exptl_crystal_size_min 0.28
_refine_diff_density_max 1.911
_refine_diff_density_min -2.308
_refine_diff_density_rms 0.149
_refine_ls_extinction_method none
_refine_ls_goodness_of_fit_ref 1.048
_refine_ls_hydrogen_treatment constr
_refine_ls_matrix_type full
_refine_ls_number_parameters 658
_refine_ls_number_reflns 8940
_refine_ls_number_restraints 0
_refine_ls_restrained_S_all 1.048
_refine_ls_R_factor_all 0.0878
_refine_ls_R_factor_gt 0.0595
_refine_ls_shift/su_max 0.000
_refine_ls_shift/su_mean 0.000
_refine_ls_structure_factor_coef Fsqd
_refine_ls_weighting_details 'calc w=1/[\s^2^(Fo^2^)+(0.1200P)^2^+0.0000P] where P=(Fo^2^+2Fc^2^)/3'
_refine_ls_weighting_scheme calc
_refine_ls_wR_factor_gt 0.1697
_refine_ls_wR_factor_ref 0.2007
_reflns_number_gt 6154
_reflns_number_total 8940
_reflns_threshold_expression >2sigma(I)
_cod_data_source_file c5ce00767d2.cif
_cod_data_source_block Ag4
_cod_depositor_comments
;
The following automatic conversions were performed:

'_symmetry_cell_setting' value 'Triclinic' changed to 'triclinic'
according to
/usr/data/users/saulius/crontab/automatic-downloads/rss-feeds/RSC/lib/dictionaries/cif_core.dic
dictionary named 'cif_core.dic' version 2.4.2 from 2011-04-26.

Automatic conversion script
Id: cif_fix_values 3271 2015-04-21 07:52:19Z andrius 

 Adding full bibliography for 7220726--7220734.cif.
;
_cod_original_sg_symbol_H-M 'P-1   '
_cod_database_code 7220731

loop_
_symmetry_equiv_pos_as_xyz
'x, y, z'
'-x, -y, -z'

loop_
_atom_site_label
_atom_site_type_symbol
_atom_site_fract_x
_atom_site_fract_y
_atom_site_fract_z
_atom_site_U_iso_or_equiv
_atom_site_adp_type
_atom_site_occupancy
_atom_site_symmetry_multiplicity
_atom_site_calc_flag
_atom_site_refinement_flags
Ag1 Ag 0.18943(6) 0.11946(6) -0.47207(5) 0.0641(2) Uani 1 1 d .
Ag2 Ag -0.77686(9) -0.12793(8) -0.38271(5) 0.0881(4) Uani 1 1 d .
Ag3 Ag 0.29475(5) 0.49965(5) 0.23345(3) 0.04255(19) Uani 1 1 d .
Ag4 Ag 0.23917(9) 0.14363(8) 0.84104(7) 0.0976(4) Uani 1 1 d .
C1 C 0.1308(6) 0.6645(6) -0.2261(4) 0.0355(16) Uani 1 1 d .
H1A H 0.1406 0.6760 -0.1709 0.043 Uiso 1 1 calc R
C2 C 0.1684(7) 0.7450(6) -0.2591(5) 0.0441(19) Uani 1 1 d .
H2A H 0.2037 0.8107 -0.2251 0.053 Uiso 1 1 calc R
C3 C 0.1061(7) 0.6383(6) -0.3853(4) 0.0389(17) Uani 1 1 d .
H3A H 0.0978 0.6283 -0.4404 0.047 Uiso 1 1 calc R
C4 C 0.0654(7) 0.5533(6) -0.3559(4) 0.0356(16) Uani 1 1 d .
H4A H 0.0296 0.4883 -0.3906 0.043 Uiso 1 1 calc R
C5 C 0.0784(6) 0.5659(5) -0.2741(4) 0.0270(13) Uani 1 1 d .
C6 C 0.0379(6) 0.4775(5) -0.2385(4) 0.0262(13) Uani 1 1 d .
C7 C -0.0512(6) 0.3938(5) -0.2780(4) 0.0290(14) Uani 1 1 d .
H7A H -0.0886 0.3925 -0.3282 0.035 Uiso 1 1 calc R
C8 C -0.0844(6) 0.3119(5) -0.2423(4) 0.0263(13) Uani 1 1 d .
C9 C -0.0261(6) 0.3193(6) -0.1661(4) 0.0308(15) Uani 1 1 d .
H9A H -0.0433 0.2652 -0.1407 0.037 Uiso 1 1 calc R
C10 C 0.0585(6) 0.4093(5) -0.1286(4) 0.0275(14) Uani 1 1 d .
C11 C 0.1203(6) 0.4245(5) -0.0465(4) 0.0265(13) Uani 1 1 d .
C12 C 0.0899(7) 0.3591(6) 0.0020(4) 0.0396(17) Uani 1 1 d .
H12A H 0.0303 0.3004 -0.0170 0.047 Uiso 1 1 calc R
C13 C 0.1475(7) 0.3803(6) 0.0787(4) 0.0421(18) Uani 1 1 d .
H13A H 0.1253 0.3350 0.1103 0.050 Uiso 1 1 calc R
C14 C 0.2645(6) 0.5277(6) 0.0623(4) 0.0339(15) Uani 1 1 d .
H14A H 0.3245 0.5857 0.0829 0.041 Uiso 1 1 calc R
C15 C 0.2100(6) 0.5111(5) -0.0157(4) 0.0309(14) Uani 1 1 d .
H15A H 0.2334 0.5572 -0.0465 0.037 Uiso 1 1 calc R
C16 C -0.1922(5) 0.2300(5) -0.2771(4) 0.0251(13) Uani 1 1 d .
C17 C -0.2165(6) 0.1695(5) -0.3577(4) 0.0275(14) Uani 1 1 d .
C18 C -0.3287(6) 0.1095(5) -0.3852(4) 0.0289(14) Uani 1 1 d .
H18A H -0.3443 0.0706 -0.4387 0.035 Uiso 1 1 calc R
C19 C -0.4187(6) 0.1071(5) -0.3324(4) 0.0277(14) Uani 1 1 d .
C20 C -0.3946(6) 0.1599(6) -0.2530(4) 0.0346(15) Uani 1 1 d .
H20A H -0.4533 0.1551 -0.2176 0.041 Uiso 1 1 calc R
C21 C -0.2831(6) 0.2203(6) -0.2260(4) 0.0334(15) Uani 1 1 d .
H21A H -0.2674 0.2559 -0.1718 0.040 Uiso 1 1 calc R
C22 C 0.3056(7) 0.3815(6) 0.7055(4) 0.0396(17) Uani 1 1 d .
H22A H 0.2778 0.3822 0.6537 0.048 Uiso 1 1 calc R
C23 C 0.2701(7) 0.2969(6) 0.7330(4) 0.0434(18) Uani 1 1 d .
H23A H 0.2168 0.2407 0.6994 0.052 Uiso 1 1 calc R
C24 C 0.3811(8) 0.3710(7) 0.8525(5) 0.047(2) Uani 1 1 d .
H24A H 0.4079 0.3672 0.9037 0.057 Uiso 1 1 calc R
C25 C 0.4210(7) 0.4614(6) 0.8304(4) 0.0361(16) Uani 1 1 d .
H25A H 0.4722 0.5173 0.8659 0.043 Uiso 1 1 calc R
C26 C 0.3836(6) 0.4684(6) 0.7535(4) 0.0312(14) Uani 1 1 d .
C27 C 0.4210(6) 0.5641(5) 0.7237(4) 0.0279(14) Uani 1 1 d .
C28 C 0.4826(6) 0.6605(6) 0.7741(4) 0.0326(15) Uani 1 1 d .
H28A H 0.4978 0.6686 0.8288 0.039 Uiso 1 1 calc R
C29 C 0.5204(6) 0.7432(6) 0.7411(4) 0.0310(14) Uani 1 1 d .
C30 C 0.4963(6) 0.7275(6) 0.6595(4) 0.0344(15) Uani 1 1 d .
H30A H 0.5217 0.7813 0.6356 0.041 Uiso 1 1 calc R
C31 C 0.4337(6) 0.6305(5) 0.6139(4) 0.0288(14) Uani 1 1 d .
C32 C 0.4004(6) 0.6068(5) 0.5258(4) 0.0293(14) Uani 1 1 d .
C33 C 0.4467(6) 0.6730(6) 0.4790(4) 0.0340(15) Uani 1 1 d .
H33A H 0.4981 0.7361 0.5027 0.041 Uiso 1 1 calc R
C34 C 0.4144(7) 0.6425(6) 0.3983(4) 0.0345(15) Uani 1 1 d .
H34A H 0.4460 0.6866 0.3682 0.041 Uiso 1 1 calc R
C35 C 0.2974(7) 0.4908(6) 0.4040(4) 0.0372(16) Uani 1 1 d .
H35A H 0.2466 0.4281 0.3780 0.045 Uiso 1 1 calc R
C36 C 0.3234(7) 0.5132(6) 0.4854(4) 0.0362(16) Uani 1 1 d .
H36A H 0.2903 0.4669 0.5133 0.043 Uiso 1 1 calc R
C37 C 0.5766(7) 0.8486(6) 0.7962(4) 0.0345(16) Uani 1 1 d .
C38 C 0.7001(6) 0.8892(6) 0.8020(4) 0.0330(15) Uani 1 1 d .
C39 C 0.7447(6) 0.9859(6) 0.8575(4) 0.0340(15) Uani 1 1 d .
H39A H 0.8277 1.0114 0.8615 0.041 Uiso 1 1 calc R
C40 C 0.6646(6) 1.0444(6) 0.9070(4) 0.0320(15) Uani 1 1 d .
C41 C 0.5415(7) 1.0052(6) 0.8999(4) 0.0425(18) Uani 1 1 d .
H41A H 0.4875 1.0445 0.9326 0.051 Uiso 1 1 calc R
C42 C 0.4986(7) 0.9103(6) 0.8462(4) 0.0419(18) Uani 1 1 d .
H42A H 0.4153 0.8856 0.8424 0.050 Uiso 1 1 calc R
N1 N 0.2334(5) 0.4628(5) 0.1092(3) 0.0342(13) Uani 1 1 d .
N2 N 0.0900(5) 0.4847(4) -0.1643(3) 0.0276(12) Uani 1 1 d .
N3 N 0.1571(5) 0.7347(5) -0.3387(4) 0.0393(14) Uani 1 1 d .
N4 N 0.3072(6) 0.2886(5) 0.8065(4) 0.0446(15) Uani 1 1 d .
N5 N 0.3966(5) 0.5506(4) 0.6452(3) 0.0291(12) Uani 1 1 d .
N6 N 0.3410(5) 0.5539(5) 0.3599(3) 0.0332(13) Uani 1 1 d .
S1 S -0.10488(15) 0.16305(15) -0.42875(9) 0.0316(4) Uani 1 1 d .
S2 S -0.56987(16) 0.04501(15) -0.37136(12) 0.0390(4) Uani 1 1 d .
S3 S 0.81117(17) 0.81302(16) 0.74534(11) 0.0407(4) Uani 1 1 d .
S4 S 0.72239(18) 1.16483(15) 0.98169(11) 0.0404(4) Uani 1 1 d .
O1 O 0.0092(4) 0.1448(5) -0.3884(3) 0.0455(13) Uani 1 1 d .
O1W O 0.2156(10) 0.0737(8) 0.9442(7) 0.145(5) Uani 1 1 d .
H1WB H 0.2093 0.1077 0.9926 0.217 Uiso 1 1 d R
H1WA H 0.2184 0.0069 0.9422 0.217 Uiso 1 1 d R
O2 O -0.0982(5) 0.2637(4) -0.4525(3) 0.0434(12) Uani 1 1 d .
O2W O 0.1479(6) 0.2695(6) -0.5145(4) 0.0714(19) Uani 1 1 d .
H2WA H 0.0771 0.2934 -0.5126 0.107 Uiso 1 1 d R
H2WB H 0.1715 0.2680 -0.5602 0.107 Uiso 1 1 d R
O3 O -0.1524(5) 0.0714(4) -0.4974(3) 0.0423(12) Uani 1 1 d .
O3W O 0.0781(8) 0.0198(8) 0.7252(7) 0.129(4) Uani 1 1 d .
H3WA H 0.0449 0.0503 0.6923 0.193 Uiso 1 1 d R
H3WB H 0.0236 -0.0258 0.7337 0.193 Uiso 1 1 d R
O4 O -0.5589(5) -0.0619(4) -0.4220(3) 0.0492(14) Uani 1 1 d .
O4W O 0.4044(9) 1.2781(9) 1.0239(5) 0.117(4) Uani 1 1 d .
H4WA H 0.4671 1.2864 0.9990 0.175 Uiso 1 1 d R
H4WB H 0.3619 1.3313 1.0251 0.175 Uiso 1 1 d R
O5 O -0.6158(5) 0.1201(5) -0.4150(4) 0.0617(17) Uani 1 1 d .
O5W O 1.0436(7) 1.1249(7) 1.0468(5) 0.092(2) Uani 1 1 d .
H5WA H 0.9792 1.1350 1.0199 0.138 Uiso 1 1 d R
H5WB H 1.0235 1.1243 1.0932 0.138 Uiso 1 1 d R
O6 O -0.6387(5) 0.0409(5) -0.3035(4) 0.0622(17) Uani 1 1 d .
O7 O 0.7817(7) 0.8144(6) 0.6639(4) 0.073(2) Uani 1 1 d .
O8 O 0.7968(5) 0.7050(4) 0.7570(3) 0.0523(14) Uani 1 1 d .
O9 O 0.9306(5) 0.8707(5) 0.7781(4) 0.0609(17) Uani 1 1 d .
O10 O 0.8422(5) 1.1956(5) 0.9610(3) 0.0609(17) Uani 1 1 d .
O11 O 0.7312(6) 1.1333(5) 1.0559(3) 0.0602(17) Uani 1 1 d .
O12 O 0.6347(7) 1.2423(5) 0.9786(5) 0.081(2) Uani 1 1 d .

loop_
_atom_site_aniso_label
_atom_site_aniso_U_11
_atom_site_aniso_U_22
_atom_site_aniso_U_33
_atom_site_aniso_U_23
_atom_site_aniso_U_13
_atom_site_aniso_U_12
Ag1 0.0473(4) 0.0608(5) 0.0877(6) 0.0274(4) -0.0019(4) 0.0085(3)
Ag2 0.0958(6) 0.0853(6) 0.0885(6) 0.0608(5) -0.0290(5) -0.0573(5)
Ag3 0.0481(4) 0.0541(4) 0.0215(3) 0.0061(2) -0.0055(2) 0.0029(3)
Ag4 0.0852(6) 0.0911(7) 0.1457(9) 0.0867(7) 0.0137(6) -0.0071(5)
C1 0.042(4) 0.030(4) 0.032(4) 0.011(3) -0.008(3) -0.007(3)
C2 0.048(5) 0.036(4) 0.042(4) 0.009(3) -0.005(3) -0.021(3)
C3 0.042(4) 0.042(4) 0.034(4) 0.016(3) -0.003(3) -0.007(3)
C4 0.045(4) 0.035(4) 0.024(3) 0.009(3) -0.003(3) -0.009(3)
C5 0.021(3) 0.028(3) 0.032(3) 0.011(3) -0.001(3) -0.004(2)
C6 0.026(3) 0.025(3) 0.025(3) 0.004(3) 0.000(2) 0.000(3)
C7 0.031(3) 0.033(4) 0.023(3) 0.010(3) -0.001(3) -0.001(3)
C8 0.025(3) 0.024(3) 0.028(3) 0.005(3) 0.001(3) -0.004(2)
C9 0.035(4) 0.034(4) 0.023(3) 0.009(3) 0.001(3) -0.003(3)
C10 0.027(3) 0.033(4) 0.022(3) 0.007(3) 0.000(2) 0.000(3)
C11 0.021(3) 0.027(3) 0.029(3) 0.006(3) -0.005(2) -0.002(2)
C12 0.044(4) 0.038(4) 0.033(4) 0.012(3) -0.009(3) -0.012(3)
C13 0.046(4) 0.051(5) 0.028(4) 0.016(3) -0.006(3) -0.013(4)
C14 0.035(4) 0.037(4) 0.025(3) 0.006(3) -0.004(3) -0.006(3)
C15 0.036(4) 0.029(4) 0.027(3) 0.009(3) 0.003(3) -0.003(3)
C16 0.021(3) 0.029(3) 0.027(3) 0.013(3) -0.001(2) -0.006(2)
C17 0.026(3) 0.031(4) 0.025(3) 0.009(3) -0.002(2) -0.003(3)
C18 0.029(3) 0.030(4) 0.025(3) 0.006(3) -0.009(3) -0.004(3)
C19 0.026(3) 0.024(3) 0.033(3) 0.007(3) 0.004(3) -0.005(3)
C20 0.026(3) 0.041(4) 0.035(4) 0.011(3) 0.000(3) -0.005(3)
C21 0.040(4) 0.033(4) 0.026(3) 0.007(3) 0.002(3) -0.006(3)
C22 0.043(4) 0.039(4) 0.034(4) 0.006(3) 0.005(3) -0.002(3)
C23 0.047(4) 0.043(5) 0.037(4) 0.010(3) 0.005(3) -0.014(3)
C24 0.054(5) 0.058(5) 0.037(4) 0.020(4) 0.010(4) 0.010(4)
C25 0.040(4) 0.035(4) 0.030(3) 0.009(3) -0.004(3) -0.008(3)
C26 0.032(4) 0.032(4) 0.030(3) 0.009(3) 0.005(3) 0.000(3)
C27 0.030(3) 0.029(4) 0.023(3) 0.006(3) 0.002(3) -0.002(3)
C28 0.038(4) 0.038(4) 0.023(3) 0.010(3) 0.002(3) -0.001(3)
C29 0.033(4) 0.030(4) 0.026(3) 0.002(3) 0.001(3) -0.004(3)
C30 0.036(4) 0.036(4) 0.032(3) 0.012(3) 0.002(3) -0.007(3)
C31 0.025(3) 0.032(4) 0.027(3) 0.006(3) -0.001(3) -0.005(3)
C32 0.026(3) 0.032(4) 0.030(3) 0.009(3) -0.001(3) -0.002(3)
C33 0.036(4) 0.030(4) 0.031(3) 0.003(3) -0.002(3) -0.005(3)
C34 0.040(4) 0.034(4) 0.031(3) 0.012(3) 0.002(3) 0.003(3)
C35 0.040(4) 0.033(4) 0.031(4) 0.002(3) -0.007(3) -0.005(3)
C36 0.047(4) 0.032(4) 0.027(3) 0.007(3) -0.002(3) -0.003(3)
C37 0.044(4) 0.037(4) 0.020(3) 0.009(3) -0.007(3) -0.008(3)
C38 0.035(4) 0.034(4) 0.033(3) 0.016(3) 0.003(3) -0.003(3)
C39 0.031(4) 0.031(4) 0.038(4) 0.009(3) 0.000(3) -0.005(3)
C40 0.034(4) 0.034(4) 0.027(3) 0.010(3) -0.001(3) -0.007(3)
C41 0.043(4) 0.042(5) 0.036(4) 0.002(3) 0.006(3) -0.005(3)
C42 0.036(4) 0.042(4) 0.037(4) -0.002(3) 0.000(3) -0.013(3)
N1 0.040(3) 0.036(3) 0.024(3) 0.008(2) -0.005(2) -0.004(3)
N2 0.030(3) 0.031(3) 0.019(2) 0.004(2) 0.001(2) -0.003(2)
N3 0.032(3) 0.038(4) 0.049(4) 0.019(3) -0.003(3) -0.005(3)
N4 0.046(4) 0.037(4) 0.053(4) 0.015(3) 0.007(3) 0.000(3)
N5 0.034(3) 0.027(3) 0.025(3) 0.007(2) 0.000(2) 0.002(2)
N6 0.036(3) 0.038(3) 0.024(3) 0.009(2) -0.005(2) 0.002(3)
S1 0.0275(8) 0.0391(10) 0.0244(8) 0.0033(7) 0.0029(6) -0.0032(7)
S2 0.0258(9) 0.0352(10) 0.0525(11) 0.0114(8) -0.0060(8) -0.0085(7)
S3 0.0365(10) 0.0425(11) 0.0390(10) 0.0046(8) 0.0056(8) -0.0012(8)
S4 0.0469(11) 0.0316(10) 0.0373(9) 0.0040(8) 0.0033(8) -0.0120(8)
O1 0.028(3) 0.072(4) 0.039(3) 0.017(3) 0.002(2) 0.006(2)
O1W 0.169(10) 0.134(9) 0.197(11) 0.132(9) 0.081(9) 0.058(8)
O2 0.055(3) 0.045(3) 0.033(3) 0.015(2) 0.012(2) 0.000(2)
O2W 0.073(4) 0.081(5) 0.077(4) 0.044(4) 0.023(4) 0.014(4)
O3 0.040(3) 0.042(3) 0.037(3) -0.004(2) 0.005(2) -0.001(2)
O3W 0.072(5) 0.133(8) 0.216(11) 0.114(8) 0.017(6) -0.015(5)
O4 0.048(3) 0.032(3) 0.059(3) 0.006(2) -0.016(3) -0.008(2)
O4W 0.127(8) 0.148(9) 0.100(6) 0.054(6) 0.033(6) 0.071(7)
O5 0.032(3) 0.049(4) 0.106(5) 0.034(3) -0.022(3) -0.004(2)
O5W 0.076(5) 0.096(6) 0.111(6) 0.049(5) -0.021(5) -0.003(4)
O6 0.043(3) 0.064(4) 0.073(4) 0.010(3) 0.014(3) -0.020(3)
O7 0.080(5) 0.096(6) 0.051(4) 0.022(4) 0.019(3) 0.030(4)
O8 0.059(4) 0.036(3) 0.057(3) 0.004(3) 0.010(3) -0.001(3)
O9 0.038(3) 0.050(4) 0.083(4) -0.002(3) 0.016(3) -0.008(3)
O10 0.056(4) 0.067(4) 0.052(3) 0.012(3) 0.007(3) -0.035(3)
O11 0.078(4) 0.064(4) 0.028(3) 0.002(3) 0.005(3) -0.023(3)
O12 0.080(5) 0.035(4) 0.112(6) -0.001(4) -0.008(4) 0.001(3)

loop_
_atom_type_symbol
_atom_type_description
_atom_type_scat_dispersion_real
_atom_type_scat_dispersion_imag
_atom_type_scat_source
C C 0.0033 0.0016 'International Tables Vol C Tables 4.2.6.8 and 6.1.1.4'
H H 0.0000 0.0000 'International Tables Vol C Tables 4.2.6.8 and 6.1.1.4'
N N 0.0061 0.0033 'International Tables Vol C Tables 4.2.6.8 and 6.1.1.4'
O O 0.0106 0.0060 'International Tables Vol C Tables 4.2.6.8 and 6.1.1.4'
S S 0.1246 0.1234 'International Tables Vol C Tables 4.2.6.8 and 6.1.1.4'
Ag Ag -0.8971 1.1015 'International Tables Vol C Tables 4.2.6.8 and 6.1.1.4'

loop_
_geom_angle_atom_site_label_1
_geom_angle_atom_site_label_2
_geom_angle_atom_site_label_3
_geom_angle
_geom_angle_site_symmetry_1
_geom_angle_site_symmetry_3
O5 Ag1 O2W 116.4(2) 1_655 .
O5 Ag1 O3 92.99(19) 1_655 2_554
O2W Ag1 O3 144.3(2) . 2_554
O5 Ag1 O1 120.9(2) 1_655 .
O2W Ag1 O1 90.1(2) . .
O3 Ag1 O1 91.61(18) 2_554 .
N3 Ag2 O3 131.0(2) 1_445 2_454
N3 Ag2 O6 126.7(2) 1_445 .
O3 Ag2 O6 100.89(19) 2_454 .
N1 Ag3 N6 172.4(2) . .
N4 Ag4 O1W 144.4(4) . .
C2 C1 C5 120.3(7) . .
N3 C2 C1 123.4(7) . .
N3 C3 C4 123.6(7) . .
C3 C4 C5 119.1(6) . .
C1 C5 C4 117.5(6) . .
C1 C5 C6 120.5(6) . .
C4 C5 C6 122.0(6) . .
N2 C6 C7 121.8(6) . .
N2 C6 C5 116.0(5) . .
C7 C6 C5 122.2(6) . .
C6 C7 C8 119.8(6) . .
C7 C8 C9 117.4(6) . .
C7 C8 C16 121.2(6) . .
C9 C8 C16 120.6(6) . .
C10 C9 C8 119.3(6) . .
N2 C10 C9 122.1(6) . .
N2 C10 C11 115.7(6) . .
C9 C10 C11 122.1(6) . .
C12 C11 C15 117.9(6) . .
C12 C11 C10 123.3(6) . .
C15 C11 C10 118.8(6) . .
C11 C12 C13 120.3(6) . .
N1 C13 C12 122.7(7) . .
N1 C14 C15 122.6(6) . .
C11 C15 C14 118.8(6) . .
C21 C16 C17 117.1(5) . .
C21 C16 C8 116.4(5) . .
C17 C16 C8 126.3(5) . .
C18 C17 C16 120.7(6) . .
C18 C17 S1 116.5(5) . .
C16 C17 S1 122.7(5) . .
C17 C18 C19 119.8(6) . .
C20 C19 C18 120.6(6) . .
C20 C19 S2 120.1(5) . .
C18 C19 S2 119.1(5) . .
C19 C20 C21 119.4(6) . .
C20 C21 C16 122.3(6) . .
C23 C22 C26 120.6(7) . .
C22 C23 N4 123.6(7) . .
N4 C24 C25 124.7(7) . .
C24 C25 C26 118.8(7) . .
C22 C26 C25 116.2(6) . .
C22 C26 C27 120.8(6) . .
C25 C26 C27 123.0(6) . .
N5 C27 C28 122.0(6) . .
N5 C27 C26 115.6(6) . .
C28 C27 C26 122.4(6) . .
C29 C28 C27 118.9(6) . .
C28 C29 C30 118.6(6) . .
C28 C29 C37 118.4(6) . .
C30 C29 C37 122.9(6) . .
C29 C30 C31 119.1(6) . .
N5 C31 C30 122.7(6) . .
N5 C31 C32 114.1(6) . .
C30 C31 C32 123.2(6) . .
C36 C32 C33 117.0(6) . .
C36 C32 C31 119.9(6) . .
C33 C32 C31 123.0(6) . .
C34 C33 C32 118.7(6) . .
N6 C34 C33 124.4(7) . .
N6 C35 C36 123.8(7) . .
C35 C36 C32 119.1(7) . .
C38 C37 C42 117.9(6) . .
C38 C37 C29 125.3(6) . .
C42 C37 C29 116.9(6) . .
C39 C38 C37 120.9(6) . .
C39 C38 S3 117.0(5) . .
C37 C38 S3 121.8(5) . .
C38 C39 C40 119.6(6) . .
C41 C40 C39 119.3(7) . .
C41 C40 S4 120.6(5) . .
C39 C40 S4 119.9(5) . .
C42 C41 C40 120.9(7) . .
C41 C42 C37 121.3(7) . .
C13 N1 C14 117.7(6) . .
C13 N1 Ag3 118.4(5) . .
C14 N1 Ag3 123.2(5) . .
C10 N2 C6 119.6(5) . .
C3 N3 C2 116.1(6) . .
C3 N3 Ag2 124.8(5) . 1_665
C2 N3 Ag2 119.1(5) . 1_665
C24 N4 C23 116.1(7) . .
C24 N4 Ag4 125.5(5) . .
C23 N4 Ag4 118.4(5) . .
C31 N5 C27 118.7(6) . .
C34 N6 C35 117.0(6) . .
C34 N6 Ag3 125.6(5) . .
C35 N6 Ag3 117.3(5) . .
O1 S1 O2 113.7(3) . .
O1 S1 O3 113.0(3) . .
O2 S1 O3 110.3(3) . .
O1 S1 C17 105.3(3) . .
O2 S1 C17 108.7(3) . .
O3 S1 C17 105.4(3) . .
O4 S2 O6 111.8(4) . .
O4 S2 O5 113.6(4) . .
O6 S2 O5 112.8(4) . .
O4 S2 C19 108.3(3) . .
O6 S2 C19 107.3(3) . .
O5 S2 C19 102.2(3) . .
O7 S3 O9 111.9(4) . .
O7 S3 O8 113.2(4) . .
O9 S3 O8 113.0(4) . .
O7 S3 C38 106.1(3) . .
O9 S3 C38 105.6(3) . .
O8 S3 C38 106.4(3) . .
O10 S4 O12 113.6(5) . .
O10 S4 O11 111.4(4) . .
O12 S4 O11 114.0(4) . .
O10 S4 C40 106.0(3) . .
O12 S4 C40 106.0(4) . .
O11 S4 C40 105.1(3) . .
S1 O1 Ag1 115.4(3) . .
S1 O3 Ag1 138.7(3) . 2_554
S1 O3 Ag2 113.3(3) . 2_454
Ag1 O3 Ag2 107.94(18) 2_554 2_454
S2 O5 Ag1 127.9(3) . 1_455
S2 O6 Ag2 93.1(3) . .

loop_
_geom_bond_atom_site_label_1
_geom_bond_atom_site_label_2
_geom_bond_distance
_geom_bond_site_symmetry_2
Ag1 O5 2.272(5) 1_655
Ag1 O2W 2.294(6) .
Ag1 O3 2.361(5) 2_554
Ag1 O1 2.518(5) .
Ag2 N3 2.193(6) 1_445
Ag2 O3 2.468(5) 2_454
Ag2 O6 2.551(6) .
Ag3 N1 2.131(5) .
Ag3 N6 2.134(5) .
Ag4 N4 2.195(6) .
Ag4 O1W 2.228(8) .
C1 C2 1.358(10) .
C1 C5 1.375(9) .
C2 N3 1.350(9) .
C3 N3 1.342(9) .
C3 C4 1.378(10) .
C4 C5 1.384(9) .
C5 C6 1.483(9) .
C6 N2 1.347(8) .
C6 C7 1.390(9) .
C7 C8 1.392(9) .
C8 C9 1.403(9) .
C8 C16 1.494(8) .
C9 C10 1.403(9) .
C10 N2 1.318(8) .
C10 C11 1.491(8) .
C11 C12 1.376(10) .
C11 C15 1.389(9) .
C12 C13 1.381(9) .
C13 N1 1.329(9) .
C14 N1 1.350(9) .
C14 C15 1.396(9) .
C16 C21 1.398(9) .
C16 C17 1.409(9) .
C17 C18 1.377(9) .
C17 S1 1.787(6) .
C18 C19 1.395(9) .
C19 C20 1.366(9) .
C19 S2 1.780(6) .
C20 C21 1.373(9) .
C22 C23 1.340(10) .
C22 C26 1.389(10) .
C23 N4 1.344(10) .
C24 N4 1.320(11) .
C24 C25 1.366(11) .
C25 C26 1.396(9) .
C26 C27 1.494(9) .
C27 N5 1.333(8) .
C27 C28 1.404(9) .
C28 C29 1.382(9) .
C29 C30 1.382(9) .
C29 C37 1.495(9) .
C30 C31 1.386(9) .
C31 N5 1.332(8) .
C31 C32 1.492(9) .
C32 C36 1.401(9) .
C32 C33 1.412(9) .
C33 C34 1.366(9) .
C34 N6 1.330(9) .
C35 N6 1.338(9) .
C35 C36 1.371(9) .
C37 C38 1.393(10) .
C37 C42 1.396(10) .
C38 C39 1.385(9) .
C38 S3 1.797(7) .
C39 C40 1.390(10) .
C40 C41 1.383(10) .
C40 S4 1.776(7) .
C41 C42 1.352(10) .
N3 Ag2 2.193(6) 1_665
S1 O1 1.445(5) .
S1 O2 1.452(5) .
S1 O3 1.469(5) .
S2 O4 1.440(6) .
S2 O6 1.454(6) .
S2 O5 1.465(6) .
S3 O7 1.433(7) .
S3 O9 1.447(6) .
S3 O8 1.450(6) .
S4 O10 1.434(6) .
S4 O12 1.434(7) .
S4 O11 1.448(6) .
O3 Ag1 2.361(5) 2_554
O3 Ag2 2.468(5) 2_454
O5 Ag1 2.272(5) 1_455
